data_7029505
loop_
_publ_author_name
'Chen, Xuan-Rong'
'Ning, Wei-Hua'
'Yang, Hao'
'Liu, Jian-Lan'
'Xuan, Fang'
'Ren, Xiao-Ming'

_publ_section_title
;
 Observation of hysteretic magnetic phase transitions coupled with
 orientation motion of ions and dielectric relaxation in a one-dimensional
 nickel-bis-dithiolene molecule solid.
;
_journal_issue 16
_journal_name_full 'Dalton transactions (Cambridge, England : 2003)'
_journal_page_first 6251
_journal_page_last 6261
_journal_paper_doi 10.1039/c3dt53481b
_journal_volume 43
_journal_year 2014
_chemical_formula_sum 'C21 H11 F3 N5 Ni S4'
_chemical_formula_weight 577.30
_chemical_name_systematic
; 
 ? 
;
_space_group_IT_number 2
_symmetry_cell_setting triclinic
_symmetry_space_group_name_Hall '-P 1'
_symmetry_space_group_name_H-M 'P -1'
_atom_sites_solution_hydrogens geom
_atom_sites_solution_primary direct
_atom_sites_solution_secondary difmap
_audit_creation_method SHELXL-97
_cell_angle_alpha 94.533(3)
_cell_angle_beta 109.027(3)
_cell_angle_gamma 111.286(3)
_cell_formula_units_Z 4
_cell_length_a 12.9281(4)
_cell_length_b 14.0427(5)
_cell_length_c 15.1169(6)
_cell_measurement_reflns_used 9717
_cell_measurement_temperature 145.0
_cell_volume 2356.00(17)
_computing_cell_refinement 'CrysAlisPro, Oxford Diffraction Ltd.'
_computing_data_collection 'CrysAlisPro, Oxford Diffraction Ltd.'
_computing_data_reduction 'CrysAlisPro, Oxford Diffraction Ltd.'
_computing_molecular_graphics 'Bruker SHELXTL'
_computing_publication_material 'Bruker SHELXTL'
_computing_structure_refinement 'SHELXL-97 (Sheldrick, 1997)'
_computing_structure_solution 'SHELXS-97 (Sheldrick, 1990)'
_diffrn_ambient_temperature 145.0
_diffrn_measured_fraction_theta_full 0.985
_diffrn_measured_fraction_theta_max 0.985
_diffrn_measurement_device_type 'Xcalibur, Sapphire3, Gemini ultra'
_diffrn_measurement_method '\w scans'
_diffrn_radiation_monochromator graphite
_diffrn_radiation_source 'Enhance (Mo) X-ray Source'
_diffrn_radiation_type MoK\a
_diffrn_radiation_wavelength 0.71073
_diffrn_reflns_av_R_equivalents 0.0323
_diffrn_reflns_av_sigmaI/netI 0.0453
_diffrn_reflns_limit_h_max 16
_diffrn_reflns_limit_h_min -16
_diffrn_reflns_limit_k_max 17
_diffrn_reflns_limit_k_min -17
_diffrn_reflns_limit_l_max 19
_diffrn_reflns_limit_l_min -19
_diffrn_reflns_number 23540
_diffrn_reflns_theta_full 27.00
_diffrn_reflns_theta_max 27.00
_diffrn_reflns_theta_min 2.93
_exptl_absorpt_coefficient_mu 1.222
_exptl_absorpt_correction_T_max 1.00000
_exptl_absorpt_correction_T_min 0.90076
_exptl_absorpt_correction_type multi-scan
_exptl_absorpt_process_details 'Empirical absorption correction,CrysAlisPro, Oxford Diffraction Ltd.'
_exptl_crystal_colour black
_exptl_crystal_density_diffrn 1.628
_exptl_crystal_density_method 'not measured'
_exptl_crystal_description block
_exptl_crystal_F_000 1164
_exptl_crystal_size_max 0.14
_exptl_crystal_size_mid 0.13
_exptl_crystal_size_min 0.12
_refine_diff_density_max 0.439
_refine_diff_density_min -0.256
_refine_diff_density_rms 0.062
_refine_ls_extinction_method none
_refine_ls_goodness_of_fit_ref 1.017
_refine_ls_hydrogen_treatment mixed
_refine_ls_matrix_type full
_refine_ls_number_parameters 613
_refine_ls_number_reflns 10141
_refine_ls_number_restraints 0
_refine_ls_restrained_S_all 1.017
_refine_ls_R_factor_all 0.0620
_refine_ls_R_factor_gt 0.0399
_refine_ls_shift/su_max 0.001
_refine_ls_shift/su_mean 0.000
_refine_ls_structure_factor_coef Fsqd
_refine_ls_weighting_details 'calc w=1/[\s^2^(Fo^2^)+(0.0417P)^2^+0.0000P] where P=(Fo^2^+2Fc^2^)/3'
_refine_ls_weighting_scheme calc
_refine_ls_wR_factor_gt 0.0864
_refine_ls_wR_factor_ref 0.0944
_reflns_number_gt 7482
_reflns_number_total 10141
_reflns_threshold_expression >2sigma(I)
_cod_data_source_file c3dt53481b.txt
_cod_data_source_block 145k
_cod_depositor_comments
;
The following automatic conversions were performed:

'_symmetry_cell_setting' value 'Triclinic' changed to 'triclinic'
according to
/usr/data/users/saulius/crontab/automatic-downloads/current/RSC/lib/dictionaries/cif_core.dic
dictionary named 'cif_core.dic' version 2.4.2 from 2011-04-26.

Automatic conversion script
Id: cif_fix_values 2281 2013-09-26 08:29:07Z andrius 
;
_cod_original_cell_volume 2355.98(15)
_cod_original_sg_symbol_H-M P-1
_cod_database_code 7029505

loop_
_symmetry_equiv_pos_as_xyz
'x, y, z'
'-x, -y, -z'

loop_
_atom_site_label
_atom_site_type_symbol
_atom_site_fract_x
_atom_site_fract_y
_atom_site_fract_z
_atom_site_U_iso_or_equiv
_atom_site_adp_type
_atom_site_occupancy
_atom_site_symmetry_multiplicity
_atom_site_calc_flag
_atom_site_refinement_flags
Ni1 Ni 0.93392(3) 0.02839(2) 0.37024(2) 0.02796(9) Uani 1 1 d .
Ni2 Ni 0.04441(3) 0.09403(2) 0.12125(2) 0.02750(9) Uani 1 1 d .
S1 S 0.76217(6) -0.06804(5) 0.37234(4) 0.03422(15) Uani 1 1 d .
S2 S 0.98910(6) -0.09773(4) 0.37653(4) 0.03284(14) Uani 1 1 d .
S3 S 0.87876(6) 0.15537(5) 0.35758(5) 0.03515(15) Uani 1 1 d .
S4 S 1.10858(5) 0.12215(4) 0.37233(4) 0.03044(14) Uani 1 1 d .
S5 S -0.00836(5) 0.22308(4) 0.10990(4) 0.03195(14) Uani 1 1 d .
S6 S 0.22202(6) 0.18821(5) 0.12930(5) 0.03369(15) Uani 1 1 d .
S7 S -0.13237(5) -0.00480(4) 0.11274(4) 0.03076(14) Uani 1 1 d .
S8 S 0.10442(6) -0.02886(4) 0.14170(5) 0.03439(15) Uani 1 1 d .
N1 N 0.9017(2) -0.37013(17) 0.39576(18) 0.0565(7) Uani 1 1 d .
N2 N 0.5810(2) -0.33871(18) 0.37858(19) 0.0634(7) Uani 1 1 d .
N3 N 1.2881(2) 0.39283(16) 0.35680(16) 0.0450(6) Uani 1 1 d .
N4 N 0.9957(2) 0.43486(16) 0.33926(16) 0.0471(6) Uani 1 1 d .
N5 N 0.1236(2) 0.51007(17) 0.12114(17) 0.0494(6) Uani 1 1 d .
N6 N 0.4197(2) 0.46331(17) 0.14482(18) 0.0537(6) Uani 1 1 d .
N7 N -0.3092(2) -0.27729(16) 0.12460(17) 0.0487(6) Uani 1 1 d .
N8 N 0.0072(2) -0.30354(18) 0.1627(2) 0.0669(8) Uani 1 1 d .
N9 N 0.2780(2) 0.62733(14) 0.45400(14) 0.0371(5) Uani 1 1 d .
N10 N 0.68585(18) 0.35633(14) 0.97404(13) 0.0323(5) Uani 1 1 d .
F1 F 0.41639(15) 1.15281(11) 0.44218(11) 0.0565(4) Uani 1 1 d .
F2 F 0.39567(15) 1.11989(11) 0.29541(10) 0.0558(5) Uani 1 1 d .
F3 F 0.55905(13) 1.14092(11) 0.40724(11) 0.0498(4) Uani 1 1 d .
F4 F 0.34978(17) -0.18643(12) 0.89406(12) 0.0635(5) Uani 1 1 d .
F5 F 0.4058(2) -0.21040(11) 0.78022(12) 0.0840(7) Uani 1 1 d .
F6 F 0.52233(18) -0.18667(12) 0.92611(14) 0.0742(6) Uani 1 1 d .
C1 C 0.8836(2) -0.29671(19) 0.38904(18) 0.0382(6) Uani 1 1 d .
C2 C 0.8689(2) -0.20042(17) 0.38063(15) 0.0310(5) Uani 1 1 d .
C3 C 0.7688(2) -0.18785(17) 0.37778(16) 0.0323(6) Uani 1 1 d .
C4 C 0.6650(3) -0.2726(2) 0.37915(19) 0.0416(6) Uani 1 1 d .
C5 C 1.2069(2) 0.32526(18) 0.35960(17) 0.0335(6) Uani 1 1 d .
C6 C 1.1037(2) 0.24149(17) 0.36214(15) 0.0289(5) Uani 1 1 d .
C7 C 1.0028(2) 0.25522(17) 0.35575(16) 0.0303(5) Uani 1 1 d .
C8 C 0.9980(2) 0.35518(19) 0.34629(18) 0.0359(6) Uani 1 1 d .
C9 C 0.1217(2) 0.42844(19) 0.11798(18) 0.0353(6) Uani 1 1 d .
C10 C 0.1207(2) 0.32501(17) 0.11678(16) 0.0304(5) Uani 1 1 d .
C11 C 0.2213(2) 0.30986(17) 0.12487(16) 0.0318(5) Uani 1 1 d .
C12 C 0.3313(2) 0.3951(2) 0.13588(18) 0.0374(6) Uani 1 1 d .
C13 C -0.2271(2) -0.20826(19) 0.12463(17) 0.0349(6) Uani 1 1 d .
C14 C -0.1236(2) -0.12282(17) 0.12604(15) 0.0291(5) Uani 1 1 d .
C15 C -0.0185(2) -0.13265(17) 0.13891(16) 0.0301(5) Uani 1 1 d .
C16 C -0.0068(2) -0.22893(19) 0.15153(19) 0.0418(6) Uani 1 1 d .
C17 C 0.2159(2) 0.62202(18) 0.51068(19) 0.0412(6) Uani 1 1 d .
H17A H 0.1451 0.6316 0.4888 0.049 Uiso 1 1 calc R
C18 C 0.2549(2) 0.60285(18) 0.59940(19) 0.0425(6) Uani 1 1 d .
H18A H 0.2112 0.5993 0.6381 0.051 Uiso 1 1 calc R
C19 C 0.3593(3) 0.58882(19) 0.6315(2) 0.0454(7) Uani 1 1 d .
H19A H 0.3869 0.5759 0.6923 0.055 Uiso 1 1 calc R
C20 C 0.4227(2) 0.59392(18) 0.5737(2) 0.0448(7) Uani 1 1 d .
H20A H 0.4936 0.5844 0.5947 0.054 Uiso 1 1 calc R
C21 C 0.3800(3) 0.61327(17) 0.4842(2) 0.0427(7) Uani 1 1 d .
H21A H 0.4222 0.6166 0.4443 0.051 Uiso 1 1 calc R
C22 C 0.2356(3) 0.65160(19) 0.35801(19) 0.0572(9) Uani 1 1 d .
H22A H 0.1487 0.6256 0.3329 0.069 Uiso 1 1 calc R
H22B H 0.2574 0.6161 0.3141 0.069 Uiso 1 1 calc R
C23 C 0.2900(3) 0.76874(18) 0.36384(17) 0.0422(7) Uani 1 1 d .
C24 C 0.2343(2) 0.8295(2) 0.3841(2) 0.0525(8) Uani 1 1 d .
H24A H 0.1627 0.7986 0.3932 0.063 Uiso 1 1 calc R
C25 C 0.2845(2) 0.9369(2) 0.3910(2) 0.0483(7) Uani 1 1 d .
H25A H 0.2467 0.9776 0.4051 0.058 Uiso 1 1 calc R
C26 C 0.3897(2) 0.98323(18) 0.37698(16) 0.0326(6) Uani 1 1 d .
C27 C 0.4467(3) 0.9236(2) 0.35757(17) 0.0408(6) Uani 1 1 d .
H27A H 0.5186 0.9547 0.3489 0.049 Uiso 1 1 calc R
C28 C 0.3959(3) 0.81579(19) 0.35096(17) 0.0450(7) Uani 1 1 d .
H28A H 0.4343 0.7752 0.3377 0.054 Uiso 1 1 calc R
C29 C 0.4403(2) 1.09843(18) 0.38069(17) 0.0350(6) Uani 1 1 d .
C30 C 0.6109(2) 0.38747(17) 0.99937(19) 0.0402(6) Uani 1 1 d .
H30A H 0.5320 0.3660 0.9566 0.048 Uiso 1 1 calc R
C31 C 0.6497(3) 0.45046(19) 1.0875(2) 0.0488(7) Uani 1 1 d .
H31A H 0.5976 0.4719 1.1051 0.059 Uiso 1 1 calc R
C32 C 0.7666(3) 0.4818(2) 1.1499(2) 0.0495(8) Uani 1 1 d .
H32A H 0.7944 0.5247 1.2102 0.059 Uiso 1 1 calc R
C33 C 0.8420(3) 0.4496(2) 1.12283(18) 0.0453(7) Uani 1 1 d .
H33A H 0.9214 0.4705 1.1643 0.054 Uiso 1 1 calc R
C34 C 0.7994(2) 0.38678(18) 1.03470(17) 0.0380(6) Uani 1 1 d .
H34A H 0.8503 0.3645 1.0161 0.046 Uiso 1 1 calc R
C35 C 0.6430(3) 0.28862(17) 0.87782(17) 0.0431(7) Uani 1 1 d .
H35A H 0.7093 0.3045 0.8565 0.052 Uiso 1 1 calc R
H35B H 0.5815 0.3040 0.8325 0.052 Uiso 1 1 calc R
C36 C 0.5919(2) 0.17252(17) 0.87836(16) 0.0322(6) Uani 1 1 d .
C37 C 0.4713(2) 0.11875(18) 0.85722(17) 0.0390(6) Uani 1 1 d .
H37A H 0.4215 0.1541 0.8438 0.047 Uiso 1 1 calc R
C38 C 0.4227(2) 0.01265(19) 0.85553(18) 0.0403(6) Uani 1 1 d .
H38A H 0.3409 -0.0231 0.8412 0.048 Uiso 1 1 calc R
C39 C 0.4971(2) -0.03935(17) 0.87538(16) 0.0321(6) Uani 1 1 d .
C40 C 0.6184(2) 0.01398(18) 0.89724(16) 0.0350(6) Uani 1 1 d .
H40A H 0.6684 -0.0212 0.9115 0.042 Uiso 1 1 calc R
C41 C 0.6659(2) 0.11990(18) 0.89800(17) 0.0370(6) Uani 1 1 d .
H41A H 0.7475 0.1556 0.9117 0.044 Uiso 1 1 calc R
C42 C 0.4440(3) -0.1553(2) 0.8687(2) 0.0451(7) Uani 1 1 d .

loop_
_atom_site_aniso_label
_atom_site_aniso_U_11
_atom_site_aniso_U_22
_atom_site_aniso_U_33
_atom_site_aniso_U_23
_atom_site_aniso_U_13
_atom_site_aniso_U_12
Ni1 0.02646(17) 0.02756(16) 0.02948(18) 0.00873(13) 0.01005(13) 0.01081(13)
Ni2 0.02641(17) 0.02847(16) 0.02862(17) 0.00764(13) 0.01056(13) 0.01210(13)
S1 0.0288(3) 0.0352(3) 0.0390(4) 0.0123(3) 0.0138(3) 0.0121(3)
S2 0.0315(3) 0.0298(3) 0.0398(4) 0.0109(3) 0.0151(3) 0.0134(3)
S3 0.0289(3) 0.0326(3) 0.0467(4) 0.0129(3) 0.0148(3) 0.0145(3)
S4 0.0286(3) 0.0307(3) 0.0343(3) 0.0100(3) 0.0123(3) 0.0138(3)
S5 0.0279(3) 0.0318(3) 0.0384(4) 0.0114(3) 0.0123(3) 0.0143(3)
S6 0.0300(3) 0.0333(3) 0.0430(4) 0.0126(3) 0.0172(3) 0.0150(3)
S7 0.0261(3) 0.0321(3) 0.0346(3) 0.0098(3) 0.0104(3) 0.0131(3)
S8 0.0292(3) 0.0309(3) 0.0467(4) 0.0101(3) 0.0161(3) 0.0146(3)
N1 0.080(2) 0.0343(13) 0.0635(16) 0.0116(12) 0.0341(14) 0.0265(13)
N2 0.0578(18) 0.0443(14) 0.090(2) 0.0113(14) 0.0478(16) 0.0064(13)
N3 0.0398(14) 0.0380(12) 0.0518(14) 0.0058(11) 0.0215(11) 0.0075(11)
N4 0.0446(15) 0.0363(12) 0.0591(15) 0.0111(11) 0.0158(12) 0.0189(11)
N5 0.0536(16) 0.0395(13) 0.0690(17) 0.0213(12) 0.0320(13) 0.0246(12)
N6 0.0410(15) 0.0481(14) 0.0716(17) 0.0182(12) 0.0282(13) 0.0109(12)
N7 0.0338(13) 0.0365(12) 0.0689(16) 0.0149(11) 0.0171(12) 0.0088(11)
N8 0.0500(17) 0.0368(13) 0.102(2) 0.0127(14) 0.0131(15) 0.0194(13)
N9 0.0448(14) 0.0216(10) 0.0359(12) 0.0037(9) 0.0116(10) 0.0080(10)
N10 0.0355(12) 0.0250(10) 0.0316(11) 0.0079(8) 0.0100(9) 0.0095(9)
F1 0.0608(12) 0.0387(8) 0.0672(11) 0.0055(8) 0.0278(9) 0.0159(8)
F2 0.0575(11) 0.0423(8) 0.0421(9) 0.0187(7) -0.0028(8) 0.0106(8)
F3 0.0307(9) 0.0408(8) 0.0631(10) 0.0148(7) 0.0095(7) 0.0058(7)
F4 0.0676(13) 0.0460(9) 0.0765(12) 0.0185(9) 0.0447(10) 0.0067(9)
F5 0.138(2) 0.0333(9) 0.0569(11) -0.0061(8) 0.0550(12) -0.0026(10)
F6 0.0811(15) 0.0470(10) 0.1064(15) 0.0352(10) 0.0386(12) 0.0332(10)
C1 0.0460(16) 0.0315(13) 0.0343(14) 0.0047(11) 0.0180(12) 0.0112(12)
C2 0.0398(15) 0.0265(12) 0.0216(12) 0.0047(10) 0.0112(11) 0.0088(11)
C3 0.0375(14) 0.0290(12) 0.0258(13) 0.0075(10) 0.0123(11) 0.0084(11)
C4 0.0442(17) 0.0374(14) 0.0454(16) 0.0090(12) 0.0233(13) 0.0135(13)
C5 0.0338(14) 0.0331(13) 0.0316(14) 0.0053(11) 0.0114(11) 0.0129(12)
C6 0.0334(14) 0.0270(12) 0.0226(12) 0.0057(10) 0.0101(10) 0.0090(11)
C7 0.0335(14) 0.0269(12) 0.0278(13) 0.0068(10) 0.0102(10) 0.0110(11)
C8 0.0330(14) 0.0342(13) 0.0399(15) 0.0096(12) 0.0130(11) 0.0139(12)
C9 0.0330(14) 0.0359(14) 0.0399(15) 0.0132(12) 0.0168(11) 0.0140(12)
C10 0.0321(13) 0.0316(12) 0.0249(12) 0.0102(10) 0.0096(10) 0.0107(11)
C11 0.0341(14) 0.0314(12) 0.0260(13) 0.0077(10) 0.0100(11) 0.0102(11)
C12 0.0354(15) 0.0415(14) 0.0411(15) 0.0152(12) 0.0186(12) 0.0173(13)
C13 0.0284(14) 0.0371(14) 0.0352(14) 0.0068(11) 0.0062(11) 0.0146(12)
C14 0.0299(13) 0.0302(12) 0.0215(12) 0.0041(10) 0.0054(10) 0.0106(11)
C15 0.0326(13) 0.0272(12) 0.0276(13) 0.0046(10) 0.0097(10) 0.0111(11)
C16 0.0347(15) 0.0338(14) 0.0508(17) 0.0056(12) 0.0098(12) 0.0141(12)
C17 0.0353(15) 0.0321(13) 0.0533(18) 0.0077(12) 0.0135(13) 0.0144(12)
C18 0.0459(17) 0.0376(14) 0.0469(17) 0.0109(13) 0.0263(14) 0.0126(13)
C19 0.0511(18) 0.0363(14) 0.0431(16) 0.0172(12) 0.0137(14) 0.0139(13)
C20 0.0378(16) 0.0311(13) 0.067(2) 0.0164(13) 0.0177(14) 0.0169(12)
C21 0.0500(18) 0.0261(13) 0.0577(18) 0.0087(12) 0.0332(15) 0.0109(12)
C22 0.075(2) 0.0331(14) 0.0358(16) 0.0052(12) 0.0039(15) 0.0082(15)
C23 0.0500(18) 0.0328(13) 0.0243(13) 0.0073(11) -0.0002(12) 0.0087(13)
C24 0.0276(15) 0.0429(15) 0.074(2) 0.0262(15) 0.0081(14) 0.0080(13)
C25 0.0332(15) 0.0443(15) 0.067(2) 0.0223(14) 0.0127(14) 0.0197(13)
C26 0.0291(13) 0.0333(13) 0.0250(13) 0.0081(10) 0.0017(10) 0.0090(11)
C27 0.0487(17) 0.0448(15) 0.0327(14) 0.0134(12) 0.0207(13) 0.0177(13)
C28 0.072(2) 0.0370(14) 0.0344(15) 0.0092(12) 0.0261(15) 0.0263(15)
C29 0.0307(14) 0.0350(13) 0.0321(14) 0.0078(11) 0.0057(11) 0.0114(11)
C30 0.0305(14) 0.0283(13) 0.0538(17) 0.0095(12) 0.0092(12) 0.0097(11)
C31 0.0529(19) 0.0327(14) 0.072(2) 0.0112(14) 0.0376(17) 0.0178(14)
C32 0.061(2) 0.0316(14) 0.0425(16) -0.0008(12) 0.0242(15) 0.0021(14)
C33 0.0394(16) 0.0420(15) 0.0384(16) 0.0078(12) 0.0076(13) 0.0063(13)
C34 0.0370(15) 0.0374(13) 0.0385(15) 0.0111(12) 0.0116(12) 0.0163(12)
C35 0.0580(19) 0.0309(13) 0.0297(14) 0.0055(11) 0.0100(13) 0.0130(13)
C36 0.0404(15) 0.0287(12) 0.0216(12) 0.0035(10) 0.0089(11) 0.0107(11)
C37 0.0357(15) 0.0355(13) 0.0392(15) -0.0006(11) 0.0038(12) 0.0188(12)
C38 0.0254(13) 0.0425(15) 0.0426(15) -0.0041(12) 0.0080(11) 0.0100(12)
C39 0.0408(15) 0.0287(12) 0.0239(13) 0.0036(10) 0.0125(11) 0.0114(11)
C40 0.0345(14) 0.0396(14) 0.0323(14) 0.0054(11) 0.0093(11) 0.0205(12)
C41 0.0285(14) 0.0371(13) 0.0388(15) 0.0026(11) 0.0115(11) 0.0090(11)
C42 0.0565(19) 0.0343(14) 0.0440(17) 0.0078(13) 0.0269(15) 0.0117(14)

loop_
_atom_type_symbol
_atom_type_description
_atom_type_scat_dispersion_real
_atom_type_scat_dispersion_imag
_atom_type_scat_source
C C 0.0033 0.0016 'International Tables Vol C Tables 4.2.6.8 and 6.1.1.4'
H H 0.0000 0.0000 'International Tables Vol C Tables 4.2.6.8 and 6.1.1.4'
N N 0.0061 0.0033 'International Tables Vol C Tables 4.2.6.8 and 6.1.1.4'
F F 0.0171 0.0103 'International Tables Vol C Tables 4.2.6.8 and 6.1.1.4'
S S 0.1246 0.1234 'International Tables Vol C Tables 4.2.6.8 and 6.1.1.4'
Ni Ni 0.3393 1.1124 'International Tables Vol C Tables 4.2.6.8 and 6.1.1.4'

loop_
_geom_angle_atom_site_label_1
_geom_angle_atom_site_label_2
_geom_angle_atom_site_label_3
_geom_angle
S2 Ni1 S3 177.41(3)
S2 Ni1 S4 86.13(2)
S3 Ni1 S4 92.80(2)
S2 Ni1 S1 92.28(3)
S3 Ni1 S1 88.84(3)
S4 Ni1 S1 177.83(3)
S8 Ni2 S6 85.95(2)
S8 Ni2 S7 92.23(2)
S6 Ni2 S7 178.13(3)
S8 Ni2 S5 176.35(3)
S6 Ni2 S5 92.69(2)
S7 Ni2 S5 89.15(2)
C3 S1 Ni1 103.24(9)
C2 S2 Ni1 103.90(9)
C7 S3 Ni1 102.62(8)
C6 S4 Ni1 103.17(9)
C10 S5 Ni2 102.66(8)
C11 S6 Ni2 103.33(9)
C14 S7 Ni2 103.35(8)
C15 S8 Ni2 104.02(8)
C21 N9 C17 120.3(2)
C21 N9 C22 119.6(2)
C17 N9 C22 120.1(2)
C34 N10 C30 120.4(2)
C34 N10 C35 119.7(2)
C30 N10 C35 120.0(2)
N1 C1 C2 176.1(3)
C3 C2 C1 123.8(2)
C3 C2 S2 120.29(18)
C1 C2 S2 115.92(19)
C2 C3 C4 122.0(2)
C2 C3 S1 120.28(19)
C4 C3 S1 117.67(19)
N2 C4 C3 178.2(3)
N3 C5 C6 178.9(3)
C7 C6 C5 121.1(2)
C7 C6 S4 119.95(18)
C5 C6 S4 118.94(18)
C6 C7 C8 120.1(2)
C6 C7 S3 121.46(17)
C8 C7 S3 118.45(18)
N4 C8 C7 179.2(3)
N5 C9 C10 178.4(3)
C11 C10 C9 120.4(2)
C11 C10 S5 121.00(18)
C9 C10 S5 118.53(18)
C10 C11 C12 121.6(2)
C10 C11 S6 120.28(19)
C12 C11 S6 118.04(19)
N6 C12 C11 179.8(3)
N7 C13 C14 179.0(3)
C15 C14 C13 121.4(2)
C15 C14 S7 119.90(18)
C13 C14 S7 118.67(18)
C14 C15 C16 121.8(2)
C14 C15 S8 120.50(17)
C16 C15 S8 117.73(19)
N8 C16 C15 177.4(3)
N9 C17 C18 120.9(3)
C17 C18 C19 119.5(3)
C18 C19 C20 119.7(3)
C19 C20 C21 119.0(3)
N9 C21 C20 120.6(2)
N9 C22 C23 111.3(2)
C24 C23 C28 119.1(2)
C24 C23 C22 120.0(3)
C28 C23 C22 120.9(3)
C23 C24 C25 120.2(3)
C26 C25 C24 120.4(3)
C27 C26 C25 119.9(2)
C27 C26 C29 120.2(2)
C25 C26 C29 119.8(2)
C26 C27 C28 119.4(3)
C23 C28 C27 120.9(3)
F3 C29 F2 106.2(2)
F3 C29 F1 106.24(19)
F2 C29 F1 106.1(2)
F3 C29 C26 113.1(2)
F2 C29 C26 112.12(19)
F1 C29 C26 112.6(2)
N10 C30 C31 120.4(2)
C30 C31 C32 119.2(3)
C33 C32 C31 119.6(3)
C34 C33 C32 119.1(3)
N10 C34 C33 121.3(2)
N10 C35 C36 112.10(19)
C37 C36 C41 119.5(2)
C37 C36 C35 120.1(2)
C41 C36 C35 120.4(2)
C36 C37 C38 121.0(2)
C39 C38 C37 119.2(2)
C40 C39 C38 120.3(2)
C40 C39 C42 120.3(2)
C38 C39 C42 119.4(2)
C39 C40 C41 120.0(2)
C36 C41 C40 120.0(2)
F5 C42 F4 106.0(2)
F5 C42 F6 107.3(2)
F4 C42 F6 105.7(2)
F5 C42 C39 112.4(2)
F4 C42 C39 112.8(2)
F6 C42 C39 112.2(2)

loop_
_geom_bond_atom_site_label_1
_geom_bond_atom_site_label_2
_geom_bond_distance
Ni1 S2 2.1341(6)
Ni1 S3 2.1478(6)
Ni1 S4 2.1498(7)
Ni1 S1 2.1529(7)
Ni2 S8 2.1391(6)
Ni2 S6 2.1503(7)
Ni2 S7 2.1548(7)
Ni2 S5 2.1561(6)
S1 C3 1.722(2)
S2 C2 1.717(2)
S3 C7 1.715(2)
S4 C6 1.717(2)
S5 C10 1.725(2)
S6 C11 1.718(2)
S7 C14 1.724(2)
S8 C15 1.708(2)
N1 C1 1.142(3)
N2 C4 1.141(3)
N3 C5 1.147(3)
N4 C8 1.142(3)
N5 C9 1.135(3)
N6 C12 1.152(3)
N7 C13 1.148(3)
N8 C16 1.142(3)
N9 C21 1.340(3)
N9 C17 1.342(3)
N9 C22 1.489(3)
N10 C34 1.336(3)
N10 C30 1.342(3)
N10 C35 1.483(3)
F1 C29 1.338(3)
F2 C29 1.337(3)
F3 C29 1.330(3)
F4 C42 1.329(3)
F5 C42 1.326(3)
F6 C42 1.337(3)
C1 C2 1.442(3)
C2 C3 1.357(3)
C3 C4 1.441(3)
C5 C6 1.437(3)
C6 C7 1.360(3)
C7 C8 1.444(3)
C9 C10 1.446(3)
C10 C11 1.361(3)
C11 C12 1.436(3)
C13 C14 1.429(3)
C14 C15 1.368(3)
C15 C16 1.435(3)
C17 C18 1.357(3)
C18 C19 1.369(4)
C19 C20 1.370(4)
C20 C21 1.375(4)
C22 C23 1.518(3)
C23 C24 1.374(4)
C23 C28 1.374(4)
C24 C25 1.388(3)
C25 C26 1.373(4)
C26 C27 1.372(3)
C26 C29 1.497(3)
C27 C28 1.394(3)
C30 C31 1.366(3)
C31 C32 1.375(4)
C32 C33 1.369(4)
C33 C34 1.356(3)
C35 C36 1.523(3)
C36 C37 1.373(3)
C36 C41 1.382(3)
C37 C38 1.385(3)
C38 C39 1.380(3)
C39 C40 1.378(3)
C39 C42 1.500(3)
C40 C41 1.385(3)
